data_8103998
loop_
_publ_author_name
'Troyanov, S.I.'
'Krahl, T.'
'Kemnitz, E.'

_publ_section_title
;
 Crystal structures of Ga X3 (X = Cl, Br, I) and Al I3
;
_journal_name_full 'Zeitschrift fuer Kristallographie (149,1979-)'
_journal_page_first 88
_journal_page_last 92
_journal_volume 219
_journal_year 2004
_chemical_formula_sum 'Br3 Ga'
_chemical_name_systematic 'Ga Br3'
_space_group_IT_number 14
_symmetry_space_group_name_Hall '-P 2ybc'
_symmetry_space_group_name_H-M 'P 1 21/c 1'
_cell_angle_alpha 90
_cell_angle_beta 107.81
_cell_angle_gamma 90
_cell_formula_units_Z 4
_cell_length_a 8.874
_cell_length_b 5.637
_cell_length_c 11.006
_cell_volume 524.166
_citation_journal_id_ASTM ZEKRDZ
_cod_data_source_file Troyanov_ZEKRDZ_2004_1239.cif
_cod_data_source_block Br3Ga1
_cod_original_cell_volume 524.1656
_cod_original_formula_sum 'Br3 Ga1'
_cod_database_code 8103998

loop_
_symmetry_equiv_pos_as_xyz
x,y,z
-x,y+1/2,-z+1/2
-x,-y,-z
x,-y-1/2,z-1/2

loop_
_atom_site_label
_atom_site_type_symbol
_atom_site_fract_x
_atom_site_fract_y
_atom_site_fract_z
_atom_site_occupancy
_atom_site_U_iso_or_equiv
Br1 Br-1 0.32967 0.2439 0.20961 1 0.0
Br2 Br-1 0.3276 -0.2515 0.95305 1 0.0
Ga1 Ga+3 0.20053 -0.0022 0.04962 1 0.0
Br3 Br-1 0.00135 0.2233 0.885 1 0.0
